data_2220110
loop_
_publ_author_name
'Kia, Reza'
'Fun, Hoong-Kun'
'Kargar, Hadi'

_publ_section_title <i>N</i>,<i>N</i>'-Bis-(2,4-dichlorobenzylidene)-2,2-dimethylpropane-1,3-diamine
_journal_coeditor_code CI2702
_journal_issue 12
_journal_name_full 'Acta Crystallographica Section E'
_journal_page_first o2285
_journal_paper_doi 10.1107/S1600536808035745
_journal_volume 64
_journal_year 2008
_chemical_formula_iupac 'C19 H18 Cl4 N2'
_chemical_formula_moiety 'C19 H18 Cl4 N2'
_chemical_formula_sum 'C19 H18 Cl4 N2'
_chemical_formula_weight 416.15
_chemical_name_systematic
;
<i>N</i>,<i>N</i>'-Bis-(2,4-dichlorobenzylidene)-2,2-dimethylpropane-1,3-diamine
;
_space_group_IT_number 54
_symmetry_cell_setting orthorhombic
_symmetry_space_group_name_Hall '-P 2a 2ac'
_symmetry_space_group_name_H-M 'P c c a'
_atom_sites_solution_hydrogens geom
_atom_sites_solution_primary direct
_atom_sites_solution_secondary difmap
_audit_creation_method SHELXL-97
_cell_angle_alpha 90.00
_cell_angle_beta 90.00
_cell_angle_gamma 90.00
_cell_formula_units_Z 4
_cell_length_a 30.7633(4)
_cell_length_b 5.40120(10)
_cell_length_c 11.45320(10)
_cell_measurement_reflns_used 9929
_cell_measurement_temperature 100.00(10)
_cell_measurement_theta_max 41.05
_cell_measurement_theta_min 3.62
_cell_volume 1903.05(5)
_computing_cell_refinement 'APEX2 (Bruker, 2005)'
_computing_data_collection 'APEX2 (Bruker, 2005)'
_computing_data_reduction 'SAINT (Bruker, 2005)'
_computing_molecular_graphics 'SHELXTL (Sheldrick, 2008)'
_computing_publication_material 'SHELXTL (Sheldrick, 2008) and PLATON (Spek, 2003)'
_computing_structure_refinement 'SHELXTL (Sheldrick, 2008)'
_computing_structure_solution 'SHELXTL (Sheldrick, 2008)'
_diffrn_ambient_temperature 100.00(10)
_diffrn_measured_fraction_theta_full 0.995
_diffrn_measured_fraction_theta_max 0.995
_diffrn_measurement_device_type
;
Bruker SMART APEXII CCD area-detector
;
_diffrn_measurement_method '\f and \w'
_diffrn_radiation_monochromator graphite
_diffrn_radiation_source 'fine-focus sealed tube'
_diffrn_radiation_type MoK\a
_diffrn_radiation_wavelength 0.71073
_diffrn_reflns_av_R_equivalents 0.0282
_diffrn_reflns_av_sigmaI/netI 0.0149
_diffrn_reflns_limit_h_max 57
_diffrn_reflns_limit_h_min -52
_diffrn_reflns_limit_k_max 10
_diffrn_reflns_limit_k_min -9
_diffrn_reflns_limit_l_max 20
_diffrn_reflns_limit_l_min -20
_diffrn_reflns_number 86683
_diffrn_reflns_theta_full 37.50
_diffrn_reflns_theta_max 42.47
_diffrn_reflns_theta_min 1.32
_diffrn_standards_number 0
_exptl_absorpt_coefficient_mu 0.627
_exptl_absorpt_correction_T_max 0.8719
_exptl_absorpt_correction_T_min 0.7744
_exptl_absorpt_correction_type multi-scan
_exptl_absorpt_process_details '(SADABS; Bruker, 2005)'
_exptl_crystal_colour colourless
_exptl_crystal_density_diffrn 1.452
_exptl_crystal_density_method 'not measured'
_exptl_crystal_description Block
_exptl_crystal_F_000 856
_exptl_crystal_size_max 0.43
_exptl_crystal_size_mid 0.25
_exptl_crystal_size_min 0.23
_refine_diff_density_max 0.510
_refine_diff_density_min -0.300
_refine_ls_extinction_method none
_refine_ls_goodness_of_fit_ref 1.191
_refine_ls_hydrogen_treatment constr
_refine_ls_matrix_type full
_refine_ls_number_parameters 115
_refine_ls_number_reflns 4992
_refine_ls_number_restraints 0
_refine_ls_restrained_S_all 1.191
_refine_ls_R_factor_all 0.0345
_refine_ls_R_factor_gt 0.0298
_refine_ls_shift/su_max 0.001
_refine_ls_shift/su_mean 0.000
_refine_ls_structure_factor_coef Fsqd
_refine_ls_weighting_details 'calc w=1/[\s^2^(Fo^2^)+(0.0454P)^2^+0.5965P] where P=(Fo^2^+2Fc^2^)/3'
_refine_ls_weighting_scheme calc
_refine_ls_wR_factor_gt 0.0877
_refine_ls_wR_factor_ref 0.0986
_reflns_number_gt 5678
_reflns_number_total 6565
_reflns_threshold_expression I>2\s(I)
_cod_data_source_file ci2702.cif
_cod_data_source_block I
_cod_depositor_comments
;
The following automatic conversions were performed:
'_symmetry_cell_setting' value 'Orthorhombic' changed to 'orthorhombic'
according to '/home/saulius/struct/CIF-dictionaries/cif_core.dic'
dictionary named 'cif_core.dic' version 2.4.1 from 2010-06-29.

Automatic conversion script
Id: cif_fix_enum 1527 2010-12-29 10:47:43Z saulius 

The following automatic conversions were performed:

'_symmetry_cell_setting' value 'Orthorhombic' changed to
'orthorhombic' according to
/home/saulius/struct/CIF-dictionaries/cif_core.dic dictionary named
'cif_core.dic' version 2.4.1 from 2010-06-29.

Automatic conversion script
Id: cif_fix_values 1715 2011-07-08 13:25:40Z adriana 
;
_cod_database_code 2220110
_cod_database_fobs_code 2220110

loop_
_symmetry_equiv_pos_as_xyz
'x, y, z'
'-x+1/2, -y, z'
'x+1/2, -y, -z+1/2'
'-x, y, -z+1/2'
'-x, -y, -z'
'x-1/2, y, -z'
'-x-1/2, y, z-1/2'
'x, -y, z-1/2'

loop_
_atom_site_type_symbol
_atom_site_label
_atom_site_fract_x
_atom_site_fract_y
_atom_site_fract_z
_atom_site_U_iso_or_equiv
_atom_site_adp_type
_atom_site_calc_flag
_atom_site_refinement_flags
_atom_site_occupancy
Cl Cl1 0.053693(7) 1.12278(4) 0.346996(17) 0.01671(5) Uani d . 1
Cl Cl2 0.046757(8) 0.37440(4) 0.653936(18) 0.02040(6) Uani d . 1
N N1 0.19231(2) 0.96758(14) 0.31674(6) 0.01660(12) Uani d . 1
C C1 0.08049(2) 0.88739(14) 0.42126(6) 0.01301(12) Uani d . 1
C C2 0.05625(3) 0.74765(14) 0.49989(6) 0.01467(12) Uani d . 1
H H2A 0.0270 0.7822 0.5127 0.018 Uiso calc R 1
C C3 0.07667(3) 0.55568(15) 0.55865(7) 0.01504(12) Uani d . 1
C C4 0.12041(3) 0.50138(16) 0.54095(7) 0.01807(13) Uani d . 1
H H4A 0.1336 0.3713 0.5807 0.022 Uiso calc R 1
C C5 0.14395(3) 0.64492(16) 0.46298(8) 0.01748(13) Uani d . 1
H H5A 0.1732 0.6098 0.4510 0.021 Uiso calc R 1
C C6 0.12480(2) 0.84188(14) 0.40166(7) 0.01397(12) Uani d . 1
C C7 0.15133(2) 0.99635(15) 0.32244(7) 0.01527(12) Uani d . 1
H H7A 0.1379 1.1157 0.2763 0.018 Uiso calc R 1
C C8 0.21668(3) 1.13674(14) 0.24238(7) 0.01553(13) Uani d . 1
H H8A 0.2317 1.2566 0.2909 0.019 Uiso calc R 1
H H8B 0.1966 1.2262 0.1925 0.019 Uiso calc R 1
C C9 0.2500 1.0000 0.16598(9) 0.01351(16) Uani d S 1
C C18 0.22667(3) 0.81059(16) 0.08866(7) 0.01774(13) Uani d . 1
H H18A 0.2044 0.8922 0.0443 0.027 Uiso calc R 1
H H18B 0.2138 0.6850 0.1368 0.027 Uiso calc R 1
H H18C 0.2472 0.7358 0.0364 0.027 Uiso calc R 1

loop_
_atom_site_aniso_label
_atom_site_aniso_U_11
_atom_site_aniso_U_22
_atom_site_aniso_U_33
_atom_site_aniso_U_12
_atom_site_aniso_U_13
_atom_site_aniso_U_23
Cl1 0.01438(9) 0.01789(9) 0.01786(9) 0.00404(6) 0.00073(5) 0.00121(5)
Cl2 0.02045(10) 0.02338(10) 0.01738(9) -0.00623(7) 0.00240(6) 0.00349(6)
N1 0.0117(3) 0.0205(3) 0.0176(3) -0.0015(2) 0.0016(2) 0.0025(2)
C1 0.0116(3) 0.0143(3) 0.0131(3) 0.0006(2) 0.0001(2) -0.0008(2)
C2 0.0117(3) 0.0175(3) 0.0149(3) -0.0002(2) 0.0016(2) -0.0010(2)
C3 0.0143(3) 0.0170(3) 0.0139(3) -0.0031(2) 0.0004(2) 0.0006(2)
C4 0.0136(3) 0.0197(3) 0.0209(3) -0.0004(2) -0.0016(2) 0.0046(3)
C5 0.0108(3) 0.0207(3) 0.0209(3) 0.0005(2) -0.0002(2) 0.0044(3)
C6 0.0102(3) 0.0168(3) 0.0149(3) -0.0004(2) 0.0005(2) 0.0009(2)
C7 0.0120(3) 0.0178(3) 0.0160(3) -0.0004(2) 0.0010(2) 0.0015(2)
C8 0.0120(3) 0.0163(3) 0.0183(3) -0.0012(2) 0.0021(2) 0.0009(2)
C9 0.0113(4) 0.0144(4) 0.0148(4) -0.0023(3) 0.000 0.000
C18 0.0169(3) 0.0176(3) 0.0187(3) -0.0033(3) -0.0036(2) -0.0008(2)

loop_
_atom_type_symbol
_atom_type_description
_atom_type_scat_dispersion_real
_atom_type_scat_dispersion_imag
_atom_type_scat_source
C C 0.0033 0.0016 'International Tables Vol C Tables 4.2.6.8 and 6.1.1.4'
H H 0.0000 0.0000 'International Tables Vol C Tables 4.2.6.8 and 6.1.1.4'
N N 0.0061 0.0033 'International Tables Vol C Tables 4.2.6.8 and 6.1.1.4'
Cl Cl 0.1484 0.1585 'International Tables Vol C Tables 4.2.6.8 and 6.1.1.4'

loop_
_geom_angle_atom_site_label_1
_geom_angle_atom_site_label_2
_geom_angle_atom_site_label_3
_geom_angle_site_symmetry_1
_geom_angle_site_symmetry_3
_geom_angle
C7 N1 C8 . . 117.61(7)
C2 C1 C6 . . 121.94(7)
C2 C1 Cl1 . . 117.35(6)
C6 C1 Cl1 . . 120.71(6)
C3 C2 C1 . . 118.49(7)
C3 C2 H2A . . 120.8
C1 C2 H2A . . 120.8
C2 C3 C4 . . 121.66(7)
C2 C3 Cl2 . . 119.21(6)
C4 C3 Cl2 . . 119.12(6)
C5 C4 C3 . . 118.74(8)
C5 C4 H4A . . 120.6
C3 C4 H4A . . 120.6
C4 C5 C6 . . 121.76(7)
C4 C5 H5A . . 119.1
C6 C5 H5A . . 119.1
C1 C6 C5 . . 117.40(7)
C1 C6 C7 . . 122.39(7)
C5 C6 C7 . . 120.19(7)
N1 C7 C6 . . 120.65(7)
N1 C7 H7A . . 119.7
C6 C7 H7A . . 119.7
N1 C8 C9 . . 112.00(6)
N1 C8 H8A . . 109.2
C9 C8 H8A . . 109.2
N1 C8 H8B . . 109.2
C9 C8 H8B . . 109.2
H8A C8 H8B . . 107.9
C18 C9 C18 . 2_575 109.36(9)
C18 C9 C8 . 2_575 108.71(4)
C18 C9 C8 2_575 2_575 109.73(4)
C18 C9 C8 . . 109.73(4)
C18 C9 C8 2_575 . 108.71(4)
C8 C9 C8 2_575 . 110.59(9)
C9 C18 H18A . . 109.5
C9 C18 H18B . . 109.5
H18A C18 H18B . . 109.5
C9 C18 H18C . . 109.5
H18A C18 H18C . . 109.5
H18B C18 H18C . . 109.5

loop_
_geom_bond_atom_site_label_1
_geom_bond_atom_site_label_2
_geom_bond_site_symmetry_2
_geom_bond_distance
Cl1 C1 . 1.7376(8)
Cl2 C3 . 1.7311(8)
N1 C7 . 1.2720(10)
N1 C8 . 1.4566(10)
C1 C2 . 1.3917(11)
C1 C6 . 1.4033(11)
C2 C3 . 1.3866(11)
C2 H2A . 0.93
C3 C4 . 1.3917(11)
C4 C5 . 1.3869(12)
C4 H4A . 0.93
C5 C6 . 1.4043(11)
C5 H5A . 0.93
C6 C7 . 1.4783(11)
C7 H7A . 0.93
C8 C9 . 1.5369(10)
C8 H8A . 0.97
C8 H8B . 0.97
C9 C18 . 1.5316(10)
C9 C18 2_575 1.5316(10)
C9 C8 2_575 1.5369(10)
C18 H18A . 0.96
C18 H18B . 0.96
C18 H18C . 0.96

loop_
_geom_torsion_atom_site_label_1
_geom_torsion_atom_site_label_2
_geom_torsion_atom_site_label_3
_geom_torsion_atom_site_label_4
_geom_torsion_site_symmetry_4
_geom_torsion
C6 C1 C2 C3 . -1.08(11)
Cl1 C1 C2 C3 . 178.81(6)
C1 C2 C3 C4 . 0.20(12)
C1 C2 C3 Cl2 . -178.30(6)
C2 C3 C4 C5 . 0.42(13)
Cl2 C3 C4 C5 . 178.92(7)
C3 C4 C5 C6 . -0.19(13)
C2 C1 C6 C5 . 1.29(11)
Cl1 C1 C6 C5 . -178.59(6)
C2 C1 C6 C7 . -177.13(7)
Cl1 C1 C6 C7 . 2.99(11)
C4 C5 C6 C1 . -0.64(13)
C4 C5 C6 C7 . 177.81(8)
C8 N1 C7 C6 . -176.18(7)
C1 C6 C7 N1 . 172.02(8)
C5 C6 C7 N1 . -6.36(12)
C7 N1 C8 C9 . -134.46(8)
N1 C8 C9 C18 . 59.07(9)
N1 C8 C9 C18 2_575 178.63(7)
N1 C8 C9 C8 2_575 -60.85(5)
